data_1530033
loop_
_publ_author_name
'Guggenheim, S.'
'Chang, Y.-H.'
'Koster van Groos, A.F.'

_publ_section_title
;
 Muscovite dehydroxylation: High-temperature studies
;
_journal_name_full 'American Mineralogist'
_journal_page_first 537
_journal_page_last 550
_journal_volume 72
_journal_year 1987
_chemical_formula_sum 'Al2.9 H2 K O12 Si3.1'
_chemical_name_systematic 'K (Al2.9 Si3.1 O10) (O H)2'
_space_group_IT_number 15
_symmetry_space_group_name_Hall '-C 2yc'
_symmetry_space_group_name_H-M 'C 1 2/c 1'
_cell_angle_alpha 90
_cell_angle_beta 95.71
_cell_angle_gamma 90
_cell_formula_units_Z 4
_cell_length_a 5.2
_cell_length_b 9.021
_cell_length_c 20.07
_cell_volume 936.796
_citation_journal_id_ASTM AMMIAY
_cod_data_source_file Guggenheim_AMMIAY_1987_1406.cif
_cod_data_source_block H2Al2.9K1O12Si3.1
_cod_original_cell_volume 936.7962
_cod_original_formula_sum 'H2 Al2.9 K1 O12 Si3.1'
_cod_database_code 1530033

loop_
_symmetry_equiv_pos_as_xyz
x,y,z
-x,y,-z+1/2
-x,-y,-z
x,-y,z-1/2
x+1/2,y+1/2,z
-x+1/2,y+1/2,-z+1/2
-x+1/2,-y+1/2,-z
x+1/2,-y+1/2,z-1/2

loop_
_atom_site_label
_atom_site_type_symbol
_atom_site_fract_x
_atom_site_fract_y
_atom_site_fract_z
_atom_site_occupancy
_atom_site_U_iso_or_equiv
K1 K+1 0 0.0982 0.25 1 0.0
O4 O-2 0.4579 0.9438 0.0536 1 0.0
O3 O-2 0.251 0.3705 0.169 1 0.0
O1 O-2 0.417 0.0926 0.1683 1 0.0
O6 O-2 0.4565 0.5636 0.0503 1 0.0
Al2 Al+3 0.4648 0.9294 0.13565 0.225 0.0
O2 O-2 0.251 0.8112 0.1582 1 0.0
Si2 Si+4 0.4517 0.2584 0.13545 0.775 0.0
Al1 Al+3 0.2511 0.0836 0.0001 1 0.0
Si1 Si+4 0.4648 0.9294 0.13565 0.775 0.0
O5 O-2 0.3858 0.2528 0.0537 1 0.0
Al3 Al+3 0.4517 0.2584 0.13545 0.225 0.0
